data_2208176
loop_
_publ_author_name
'\,Samil I\,s\?ik'
'Yavuz K\"oysal'
'Zuhal \"Ozdemir'
'A. Altan Bilgin'

_publ_section_title
;
 3-Phenyl-5-(2-thienyl)-2-pyrazoline-1-thioamide
;
_journal_coeditor_code SU6262
_journal_issue 2
_journal_name_full 'Acta Crystallographica Section E'
_journal_page_first o491
_journal_page_last o493
_journal_paper_doi 10.1107/S1600536806000262
_journal_volume 62
_journal_year 2006
_chemical_formula_iupac 'C14 H13 N3 S2'
_chemical_formula_moiety 'C14 H13 N3 S2'
_chemical_formula_sum 'C14 H13 N3 S2'
_chemical_formula_weight 287.39
_chemical_name_systematic
;
3-Phenyl-5-(2-thienyl)-2-pyrazoline-1-thioamide
;
_space_group_IT_number 14
_symmetry_cell_setting monoclinic
_symmetry_space_group_name_Hall '-P 2ybc'
_symmetry_space_group_name_H-M 'P 1 21/c 1'
_atom_sites_solution_hydrogens geom
_atom_sites_solution_primary direct
_atom_sites_solution_secondary difmap
_cell_angle_alpha 90.00
_cell_angle_beta 110.128(13)
_cell_angle_gamma 90.00
_cell_formula_units_Z 4
_cell_length_a 13.9658(14)
_cell_length_b 10.7595(11)
_cell_length_c 9.621(3)
_cell_measurement_reflns_used 19876
_cell_measurement_temperature 296(2)
_cell_measurement_theta_max 27.98
_cell_measurement_theta_min 2.45
_cell_volume 1357.4(5)
_computing_cell_refinement X-AREA
_computing_data_collection 'X-AREA (Stoe & Cie, 2002)'
_computing_data_reduction 'X-RED32 (Stoe & Cie, 2002)'
_computing_molecular_graphics 'ORTEPIII (Burnett & Johnson, 1996)'
_computing_publication_material 'WinGX (Farrugia, 1999) and PARST (Nardelli, 1995)'
_computing_structure_refinement 'SHELXL97 (Sheldrick, 1997)'
_computing_structure_solution 'SHELXS97 (Sheldrick, 1997)'
_diffrn_ambient_temperature 296(2)
_diffrn_detector_area_resol_mean 6.67
_diffrn_measured_fraction_theta_full 1.000
_diffrn_measured_fraction_theta_max 1.000
_diffrn_measurement_device_type 'Stoe IPDS-2'
_diffrn_measurement_method \w
_diffrn_radiation_monochromator graphite
_diffrn_radiation_source 'fine-focus sealed tube'
_diffrn_radiation_type MoK\a
_diffrn_radiation_wavelength 0.71073
_diffrn_reflns_av_R_equivalents 0.0549
_diffrn_reflns_av_sigmaI/netI 0.0289
_diffrn_reflns_limit_h_max 17
_diffrn_reflns_limit_h_min -17
_diffrn_reflns_limit_k_max 13
_diffrn_reflns_limit_k_min -13
_diffrn_reflns_limit_l_max 11
_diffrn_reflns_limit_l_min -11
_diffrn_reflns_number 18270
_diffrn_reflns_theta_full 25.97
_diffrn_reflns_theta_max 25.97
_diffrn_reflns_theta_min 2.45
_diffrn_standards_decay_% 0
_diffrn_standards_number 0
_exptl_absorpt_coefficient_mu 0.381
_exptl_absorpt_correction_T_max 0.9779
_exptl_absorpt_correction_T_min 0.8220
_exptl_absorpt_correction_type integration
_exptl_absorpt_process_details '(X-RED32; Stoe & Cie, 2002)'
_exptl_crystal_colour brown
_exptl_crystal_density_diffrn 1.406
_exptl_crystal_density_method 'not measured'
_exptl_crystal_description prism
_exptl_crystal_F_000 600
_exptl_crystal_size_max 0.440
_exptl_crystal_size_mid 0.300
_exptl_crystal_size_min 0.040
_refine_diff_density_max 0.150
_refine_diff_density_min -0.166
_refine_ls_extinction_method none
_refine_ls_goodness_of_fit_ref 1.022
_refine_ls_hydrogen_treatment mixed
_refine_ls_matrix_type full
_refine_ls_number_parameters 176
_refine_ls_number_reflns 2659
_refine_ls_number_restraints 0
_refine_ls_restrained_S_all 1.022
_refine_ls_R_factor_all 0.0496
_refine_ls_R_factor_gt 0.0323
_refine_ls_shift/su_max <0.001
_refine_ls_shift/su_mean <0.001
_refine_ls_structure_factor_coef Fsqd
_refine_ls_weighting_details 'w = 1/[\s^2^(Fo^2^)+(0.0403P)^2^+0.0583P] where P = (Fo^2^+2Fc^2^)/3'
_refine_ls_weighting_scheme calc
_refine_ls_wR_factor_gt 0.0712
_refine_ls_wR_factor_ref 0.0759
_reflns_number_gt 2040
_reflns_number_total 2659
_reflns_threshold_expression I>2\s(I)
_cod_data_source_file su6262.cif
_cod_data_source_block I
_cod_original_sg_symbol_H-M 'P 21/c'
_cod_database_code 2208176
_cod_database_fobs_code 2208176

loop_
_symmetry_equiv_pos_as_xyz
'x, y, z'
'-x, y+1/2, -z+1/2'
'-x, -y, -z'
'x, -y-1/2, z-1/2'

loop_
_atom_site_label
_atom_site_fract_x
_atom_site_fract_y
_atom_site_fract_z
_atom_site_U_iso_or_equiv
_atom_site_adp_type
_atom_site_calc_flag
_atom_site_refinement_flags
_atom_site_occupancy
_atom_site_type_symbol
C1 0.26227(12) 0.10667(15) 0.59833(18) 0.0362(4) Uani d . 1 C
C2 0.20384(13) 0.16036(15) 0.44937(18) 0.0392(4) Uani d . 1 C
H2A 0.2493 0.1907 0.4002 0.047 Uiso calc R 1 H
H2B 0.1597 0.2275 0.4573 0.047 Uiso calc R 1 H
C3 0.14193(13) 0.04857(15) 0.36771(18) 0.0347(4) Uani d . 1 C
C4 0.18308(12) -0.00764(15) 0.25561(17) 0.0342(3) Uani d . 1 C
C5 0.26955(13) -0.08155(17) 0.2983(2) 0.0439(4) Uani d . 1 C
H5 0.3019 -0.1010 0.3977 0.053 Uiso calc R 1 H
C6 0.30768(15) -0.12629(18) 0.1932(2) 0.0517(5) Uani d . 1 C
H6 0.3658 -0.1758 0.2224 0.062 Uiso calc R 1 H
C7 0.26073(16) -0.09854(18) 0.0461(2) 0.0515(5) Uani d . 1 C
H7 0.2870 -0.1291 -0.0237 0.062 Uiso calc R 1 H
C8 0.17464(15) -0.02537(18) 0.0021(2) 0.0483(4) Uani d . 1 C
H8 0.1425 -0.0065 -0.0975 0.058 Uiso calc R 1 H
C9 0.13611(13) 0.02004(16) 0.10709(19) 0.0399(4) Uani d . 1 C
H9 0.0780 0.0697 0.0774 0.048 Uiso calc R 1 H
C10 0.34429(12) 0.16921(16) 0.71126(19) 0.0388(4) Uani d . 1 C
C11 0.37485(14) 0.28985(17) 0.7129(2) 0.0475(4) Uani d . 1 C
H11 0.3453 0.3457 0.6363 0.057 Uiso calc R 1 H
C12 0.45618(15) 0.3209(2) 0.8432(2) 0.0567(5) Uani d . 1 C
H12 0.4856 0.3994 0.8625 0.068 Uiso calc R 1 H
C13 0.48604(15) 0.2243(2) 0.9358(2) 0.0611(6) Uani d . 1 C
H13 0.5389 0.2282 1.0264 0.073 Uiso calc R 1 H
C14 0.08723(12) -0.12752(15) 0.49688(19) 0.0366(4) Uani d . 1 C
N1 0.15318(10) -0.03720(13) 0.49251(15) 0.0376(3) Uani d . 1 N
N2 0.23127(10) -0.00183(13) 0.62148(15) 0.0390(3) Uani d . 1 N
N3 0.10471(12) -0.18036(14) 0.62839(17) 0.0485(4) Uani d . 1 N
H3A 0.1554 -0.1563 0.7036 0.058 Uiso calc R 1 H
H3B 0.0653 -0.2385 0.6382 0.058 Uiso calc R 1 H
S1 0.41665(4) 0.09347(5) 0.86956(6) 0.05766(16) Uani d . 1 S
S2 -0.01135(3) -0.16782(4) 0.34567(5) 0.04663(14) Uani d . 1 S
H3 0.0703(13) 0.0680(14) 0.3210(18) 0.028(4) Uiso d . 1 H

loop_
_atom_site_aniso_label
_atom_site_aniso_U_11
_atom_site_aniso_U_22
_atom_site_aniso_U_33
_atom_site_aniso_U_12
_atom_site_aniso_U_13
_atom_site_aniso_U_23
C1 0.0384(8) 0.0385(9) 0.0350(9) 0.0024(7) 0.0169(7) 0.0002(7)
C2 0.0486(9) 0.0350(9) 0.0353(9) 0.0007(7) 0.0160(7) 0.0007(7)
C3 0.0368(8) 0.0368(9) 0.0307(8) 0.0024(7) 0.0121(7) 0.0036(7)
C4 0.0362(8) 0.0339(8) 0.0331(9) -0.0029(7) 0.0126(7) 0.0006(7)
C5 0.0443(9) 0.0502(10) 0.0368(9) 0.0085(8) 0.0136(8) 0.0049(8)
C6 0.0490(10) 0.0559(11) 0.0546(12) 0.0135(9) 0.0236(9) 0.0023(9)
C7 0.0646(12) 0.0531(11) 0.0471(11) 0.0023(10) 0.0324(9) -0.0065(9)
C8 0.0617(11) 0.0530(11) 0.0296(9) -0.0014(9) 0.0148(8) -0.0012(8)
C9 0.0420(9) 0.0402(9) 0.0351(9) 0.0024(7) 0.0101(7) 0.0004(7)
C10 0.0372(8) 0.0452(10) 0.0369(9) 0.0001(7) 0.0163(7) -0.0034(8)
C11 0.0474(10) 0.0459(10) 0.0503(11) -0.0015(8) 0.0183(9) -0.0029(8)
C12 0.0480(10) 0.0583(13) 0.0653(14) -0.0108(10) 0.0214(10) -0.0169(11)
C13 0.0426(10) 0.0830(16) 0.0513(12) -0.0069(10) 0.0081(9) -0.0155(12)
C14 0.0424(9) 0.0318(8) 0.0413(10) 0.0029(7) 0.0216(8) -0.0015(7)
N1 0.0430(7) 0.0399(8) 0.0308(7) -0.0043(6) 0.0139(6) 0.0013(6)
N2 0.0397(7) 0.0444(8) 0.0324(8) -0.0010(6) 0.0119(6) 0.0004(6)
N3 0.0615(9) 0.0434(8) 0.0460(9) -0.0079(7) 0.0254(8) 0.0059(7)
S1 0.0537(3) 0.0623(3) 0.0460(3) -0.0025(2) 0.0030(2) 0.0060(2)
S2 0.0451(2) 0.0462(3) 0.0490(3) -0.0071(2) 0.0168(2) -0.0071(2)

loop_
_atom_type_symbol
_atom_type_description
_atom_type_scat_dispersion_real
_atom_type_scat_dispersion_imag
_atom_type_scat_source
C C 0.0033 0.0016 'International Tables Vol C Tables 4.2.6.8 and 6.1.1.4'
H H 0.0000 0.0000 'International Tables Vol C Tables 4.2.6.8 and 6.1.1.4'
N N 0.0061 0.0033 'International Tables Vol C Tables 4.2.6.8 and 6.1.1.4'
S S 0.1246 0.1234 'International Tables Vol C Tables 4.2.6.8 and 6.1.1.4'

loop_
_geom_angle_atom_site_label_1
_geom_angle_atom_site_label_2
_geom_angle_atom_site_label_3
_geom_angle
N2 C1 C10 121.17(15)
N2 C1 C2 114.13(14)
C10 C1 C2 124.68(15)
C1 C2 C3 102.31(13)
C1 C2 H2A 111.3
C3 C2 H2A 111.3
C1 C2 H2B 111.3
C3 C2 H2B 111.3
H2A C2 H2B 109.2
N1 C3 C4 111.67(13)
N1 C3 C2 100.96(13)
C4 C3 C2 113.21(13)
N1 C3 H3 108.4(9)
C4 C3 H3 109.9(9)
C2 C3 H3 112.3(9)
C9 C4 C5 119.00(15)
C9 C4 C3 119.27(14)
C5 C4 C3 121.66(15)
C6 C5 C4 119.97(17)
C6 C5 H5 120.0
C4 C5 H5 120.0
C7 C6 C5 120.74(17)
C7 C6 H6 119.6
C5 C6 H6 119.6
C6 C7 C8 119.92(17)
C6 C7 H7 120.0
C8 C7 H7 120.0
C7 C8 C9 119.63(17)
C7 C8 H8 120.2
C9 C8 H8 120.2
C4 C9 C8 120.75(16)
C4 C9 H9 119.6
C8 C9 H9 119.6
C11 C10 C1 127.98(17)
C11 C10 S1 110.79(14)
C1 C10 S1 121.22(13)
C10 C11 C12 112.83(18)
C10 C11 H11 123.6
C12 C11 H11 123.6
C13 C12 C11 112.24(19)
C13 C12 H12 123.9
C11 C12 H12 123.9
C12 C13 S1 112.69(16)
C12 C13 H13 123.7
S1 C13 H13 123.7
N3 C14 N1 115.69(15)
N3 C14 S2 122.73(13)
N1 C14 S2 121.58(13)
C14 N1 N2 120.15(13)
C14 N1 C3 126.27(14)
N2 N1 C3 112.60(13)
C1 N2 N1 107.43(13)
C14 N3 H3A 120.0
C14 N3 H3B 120.0
H3A N3 H3B 120.0
C13 S1 C10 91.44(10)

loop_
_geom_bond_atom_site_label_1
_geom_bond_atom_site_label_2
_geom_bond_distance
C1 N2 1.291(2)
C1 C10 1.445(2)
C1 C2 1.500(2)
C2 C3 1.531(2)
C2 H2A 0.9700
C2 H2B 0.9700
C3 N1 1.479(2)
C3 C4 1.512(2)
C3 H3 0.968(16)
C4 C9 1.384(2)
C4 C5 1.385(2)
C5 C6 1.381(3)
C5 H5 0.9300
C6 C7 1.372(3)
C6 H6 0.9300
C7 C8 1.376(3)
C7 H7 0.9300
C8 C9 1.387(3)
C8 H8 0.9300
C9 H9 0.9300
C10 C11 1.365(3)
C10 S1 1.7163(18)
C11 C12 1.412(3)
C11 H11 0.9300
C12 C13 1.339(3)
C12 H12 0.9300
C13 S1 1.703(2)
C13 H13 0.9300
C14 N3 1.331(2)
C14 N1 1.349(2)
C14 S2 1.6797(18)
N1 N2 1.3937(19)
N3 H3A 0.8600
N3 H3B 0.8600

loop_
_geom_hbond_atom_site_label_D
_geom_hbond_atom_site_label_H
_geom_hbond_atom_site_label_A
_geom_hbond_site_symmetry_A
_geom_hbond_distance_DH
_geom_hbond_distance_HA
_geom_hbond_distance_DA
_geom_hbond_angle_DHA
N3 H3B S2 4_556 0.86 2.76 3.464(2) 140
N3 H3A N2 . 0.86 2.26 2.627(2) 106

loop_
_geom_torsion_atom_site_label_1
_geom_torsion_atom_site_label_2
_geom_torsion_atom_site_label_3
_geom_torsion_atom_site_label_4
_geom_torsion
N2 C1 C2 C3 -11.77(18)
C10 C1 C2 C3 170.21(15)
C1 C2 C3 N1 14.77(15)
C1 C2 C3 C4 -104.73(15)
N1 C3 C4 C9 145.98(15)
C2 C3 C4 C9 -100.88(17)
N1 C3 C4 C5 -37.1(2)
C2 C3 C4 C5 76.0(2)
C9 C4 C5 C6 0.1(3)
C3 C4 C5 C6 -176.85(17)
C4 C5 C6 C7 -0.1(3)
C5 C6 C7 C8 0.0(3)
C6 C7 C8 C9 0.1(3)
C5 C4 C9 C8 0.1(3)
C3 C4 C9 C8 177.06(16)
C7 C8 C9 C4 -0.2(3)
N2 C1 C10 C11 -168.88(17)
C2 C1 C10 C11 9.0(3)
N2 C1 C10 S1 10.0(2)
C2 C1 C10 S1 -172.15(12)
C1 C10 C11 C12 178.33(16)
S1 C10 C11 C12 -0.6(2)
C10 C11 C12 C13 0.7(2)
C11 C12 C13 S1 -0.4(2)
N3 C14 N1 N2 -2.1(2)
S2 C14 N1 N2 176.89(11)
N3 C14 N1 C3 -169.90(15)
S2 C14 N1 C3 9.1(2)
C4 C3 N1 C14 -85.92(19)
C2 C3 N1 C14 153.48(15)
C4 C3 N1 N2 105.50(15)
C2 C3 N1 N2 -15.09(17)
C10 C1 N2 N1 -179.31(14)
C2 C1 N2 N1 2.59(18)
C14 N1 N2 C1 -160.82(15)
C3 N1 N2 C1 8.53(18)
C12 C13 S1 C10 0.07(17)
C11 C10 S1 C13 0.31(15)
C1 C10 S1 C13 -178.71(14)

loop_
_cod_related_entry_id
_cod_related_entry_database
_cod_related_entry_code
1 ChemSpider 21126478
